data_2311673
loop_
_publ_author_name
'Tilborg, Anaelle'
'Carletta, Andrea'
'Wouters, Johan'

_publ_section_title
;
 Structural and energy insights on solid-state complexes with
 trimethoprim: a combined theoretical and experimental investigation.
;
_journal_coeditor_code DK5035
_journal_issue 'Pt 4'
_journal_name_full 'Acta crystallographica Section B, Structural science, crystal engineering and materials'
_journal_page_first 406
_journal_page_last 415
_journal_paper_doi 10.1107/S2052520615008422
_journal_volume 71
_journal_year 2015
_chemical_formula_moiety 'C14 H19 N4 O3, C4 H3 O4'
_chemical_formula_sum 'C18 H22 N4 O7'
_chemical_formula_weight 406.40
_chemical_name_common 'Complex of trimethoprim and fumaric acid'
_space_group_IT_number 2
_space_group_name_Hall '-P 1'
_space_group_name_H-M_alt 'P -1'
_symmetry_cell_setting triclinic
_symmetry_space_group_name_Hall '-P 1'
_symmetry_space_group_name_H-M 'P -1'
_atom_sites_solution_hydrogens geom
_atom_sites_solution_primary direct
_atom_sites_solution_secondary difmap
_audit_creation_method SHELXL-97
_cell_angle_alpha 61.535(7)
_cell_angle_beta 83.550(5)
_cell_angle_gamma 71.020(5)
_cell_formula_units_Z 4
_cell_length_a 10.4700(5)
_cell_length_b 14.6637(10)
_cell_length_c 15.0285(10)
_cell_measurement_reflns_used 6640
_cell_measurement_temperature 293(2)
_cell_measurement_theta_max 28.8260
_cell_measurement_theta_min 2.9560
_cell_volume 1915.6(3)
_computing_cell_refinement
;
CrysAlisPro, Agilent Technologies,
Version 1.171.37.34 (release 22-05-2014 CrysAlis171 .NET)
(compiled May 22 2014,16:03:01)
;
_computing_data_collection
;
CrysAlisPro, Agilent Technologies,
Version 1.171.37.34 (release 22-05-2014 CrysAlis171 .NET)
(compiled May 22 2014,16:03:01)
;
_computing_data_reduction
;
CrysAlisPro, Agilent Technologies,
Version 1.171.37.34 (release 22-05-2014 CrysAlis171 .NET)
(compiled May 22 2014,16:03:01)
;
_computing_structure_refinement 'SHELXL-97 (Sheldrick, 1997)'
_diffrn_ambient_temperature 293(2)
_diffrn_detector_area_resol_mean 5.1856
_diffrn_measured_fraction_theta_full 0.999
_diffrn_measured_fraction_theta_max 0.999
_diffrn_measurement_device 'four-circle diffractometer'
_diffrn_measurement_device_type 'Xcalibur, Ruby, Gemini ultra'
_diffrn_measurement_method '\w scans'
_diffrn_radiation_monochromator graphite
_diffrn_radiation_source 'fine-focus sealed tube'
_diffrn_radiation_type MoK\a
_diffrn_radiation_wavelength 0.71073
_diffrn_reflns_av_R_equivalents 0.0284
_diffrn_reflns_av_sigmaI/netI 0.0378
_diffrn_reflns_limit_h_max 12
_diffrn_reflns_limit_h_min -12
_diffrn_reflns_limit_k_max 17
_diffrn_reflns_limit_k_min -17
_diffrn_reflns_limit_l_max 17
_diffrn_reflns_limit_l_min -17
_diffrn_reflns_number 16621
_diffrn_reflns_theta_full 25.00
_diffrn_reflns_theta_max 25.02
_diffrn_reflns_theta_min 2.74
_exptl_absorpt_coefficient_mu 0.110
_exptl_absorpt_correction_T_max 1.000
_exptl_absorpt_correction_T_min 0.978
_exptl_absorpt_correction_type multi-scan
_exptl_absorpt_process_details
;
CrysAlisPro, Agilent Technologies,
Version 1.171.37.34 (release 22-05-2014 CrysAlis171 .NET)
(compiled May 22 2014,16:03:01)
Empirical absorption correction using spherical harmonics,
 implemented in SCALE3 ABSPACK scaling algorithm.
;
_exptl_crystal_colour colourless
_exptl_crystal_density_diffrn 1.409
_exptl_crystal_density_method 'not measured'
_exptl_crystal_description prism
_exptl_crystal_F_000 856
_exptl_crystal_size_max 0.4
_exptl_crystal_size_mid 0.3
_exptl_crystal_size_min 0.15
_refine_diff_density_max 0.186
_refine_diff_density_min -0.219
_refine_ls_extinction_method none
_refine_ls_goodness_of_fit_ref 1.042
_refine_ls_hydrogen_treatment mixed
_refine_ls_matrix_type full
_refine_ls_number_parameters 593
_refine_ls_number_reflns 6752
_refine_ls_number_restraints 0
_refine_ls_restrained_S_all 1.042
_refine_ls_R_factor_all 0.0598
_refine_ls_R_factor_gt 0.0437
_refine_ls_shift/su_max 0.001
_refine_ls_shift/su_mean 0.000
_refine_ls_structure_factor_coef Fsqd
_refine_ls_weighting_details 'calc w=1/[\s^2^(Fo^2^)+(0.0561P)^2^+0.1954P] where P=(Fo^2^+2Fc^2^)/3'
_refine_ls_weighting_scheme calc
_refine_ls_wR_factor_gt 0.1069
_refine_ls_wR_factor_ref 0.1200
_reflns_number_gt 5223
_reflns_number_total 6752
_reflns_threshold_expression >2sigma(I)
_cod_data_source_file dk5035sup1.cif
_cod_data_source_block I
_cod_original_cell_volume 1915.6(2)
_cod_database_code 2311673

loop_
_symmetry_equiv_pos_as_xyz
'x, y, z'
'-x, -y, -z'

loop_
_atom_site_type_symbol
_atom_site_label
_atom_site_fract_x
_atom_site_fract_y
_atom_site_fract_z
_atom_site_U_iso_or_equiv
_atom_site_adp_type
_atom_site_calc_flag
_atom_site_refinement_flags
_atom_site_occupancy
_atom_site_symmetry_multiplicity
C C1 0.61271(15) 0.38736(12) 0.11002(12) 0.0283(4) Uani d . 1 1
C C2 0.72682(16) 0.29744(13) 0.10319(13) 0.0320(4) Uani d . 1 1
C C3 0.85082(16) 0.29909(13) 0.08334(13) 0.0324(4) Uani d . 1 1
C C4 0.96309(16) 0.20984(13) 0.07619(13) 0.0307(4) Uani d . 1 1
C C5 0.11865(16) 0.88629(12) 0.11644(13) 0.0320(4) Uani d . 1 1
C C6 0.23237(17) 0.79751(13) 0.10839(14) 0.0369(4) Uani d . 1 1
C C7 0.35606(16) 0.79909(13) 0.08889(13) 0.0323(4) Uani d . 1 1
C C8 0.46522(16) 0.71149(13) 0.07756(13) 0.0325(4) Uani d . 1 1
C C9 0.15899(16) 0.40975(13) 0.11932(12) 0.0325(4) Uani d . 1 1
C C11 -0.03401(16) 0.49566(13) 0.17210(12) 0.0309(4) Uani d . 1 1
C C12 0.03922(16) 0.53913(12) 0.20899(12) 0.0313(4) Uani d . 1 1
C C13 0.17243(17) 0.51564(13) 0.19324(13) 0.0337(4) Uani d . 1 1
H H13 0.2247 0.5429 0.2145 0.040 Uiso calc R 1 1
C C14 -0.03083(18) 0.61316(14) 0.25435(13) 0.0394(4) Uani d . 1 1
H H14A -0.0914 0.6790 0.2022 0.047 Uiso calc R 1 1
H H14B 0.0371 0.6342 0.2724 0.047 Uiso calc R 1 1
C C15 -0.11169(18) 0.56891(14) 0.34698(13) 0.0370(4) Uani d . 1 1
C C16 -0.23083(19) 0.63986(14) 0.35654(14) 0.0428(5) Uani d . 1 1
H H16 -0.2647 0.7099 0.3032 0.051 Uiso calc R 1 1
C C17 -0.30025(19) 0.60721(15) 0.44525(15) 0.0433(5) Uani d . 1 1
C C18 -0.25000(19) 0.50329(15) 0.52489(14) 0.0426(5) Uani d . 1 1
C C19 -0.13568(19) 0.42945(14) 0.51280(14) 0.0422(4) Uani d . 1 1
C C20 -0.06590(19) 0.46258(14) 0.42431(13) 0.0408(4) Uani d . 1 1
H H20 0.0115 0.4134 0.4170 0.049 Uiso calc R 1 1
C C21 -0.4828(2) 0.77353(16) 0.37748(18) 0.0679(7) Uani d . 1 1
H H21A -0.4262 0.8196 0.3566 0.102 Uiso calc R 1 1
H H21B -0.5680 0.8081 0.3965 0.102 Uiso calc R 1 1
H H21C -0.4977 0.7617 0.3225 0.102 Uiso calc R 1 1
C C22 -0.4062(3) 0.4224(2) 0.63259(19) 0.0896(9) Uani d . 1 1
H H22A -0.4829 0.4717 0.5862 0.134 Uiso calc R 1 1
H H22B -0.4346 0.3992 0.7009 0.134 Uiso calc R 1 1
H H22C -0.3673 0.3600 0.6214 0.134 Uiso calc R 1 1
C C23 0.0037(3) 0.24246(17) 0.58657(18) 0.0744(7) Uani d . 1 1
H H23A -0.0153 0.2361 0.5291 0.112 Uiso calc R 1 1
H H23B 0.0106 0.1751 0.6472 0.112 Uiso calc R 1 1
H H23C 0.0876 0.2584 0.5785 0.112 Uiso calc R 1 1
C C31 0.66032(16) 0.92351(12) 0.10837(12) 0.0311(4) Uani d . 1 1
C C33 0.47925(16) 1.00526(12) 0.17511(12) 0.0303(4) Uani d . 1 1
C C34 0.56370(16) 1.03973(12) 0.21362(12) 0.0298(4) Uani d . 1 1
C C35 0.69486(16) 1.01285(12) 0.19287(13) 0.0338(4) Uani d . 1 1
H H35 0.7540 1.0336 0.2157 0.041 Uiso calc R 1 1
C C36 0.51024(17) 1.10216(14) 0.27322(13) 0.0374(4) Uani d . 1 1
H H36A 0.4932 1.1794 0.2274 0.045 Uiso calc R 1 1
H H36B 0.4244 1.0916 0.2996 0.045 Uiso calc R 1 1
C C37 0.60313(17) 1.06979(14) 0.36048(13) 0.0359(4) Uani d . 1 1
C C38 0.64078(18) 1.14762(15) 0.36848(14) 0.0399(4) Uani d . 1 1
H H38 0.6168 1.2190 0.3163 0.048 Uiso calc R 1 1
C C39 0.71441(19) 1.11987(17) 0.45407(15) 0.0478(5) Uani d . 1 1
C C40 0.75048(19) 1.01289(19) 0.53234(14) 0.0529(5) Uani d . 1 1
C C41 0.7164(2) 0.93428(16) 0.52149(15) 0.0515(5) Uani d . 1 1
C C42 0.64308(19) 0.96303(14) 0.43668(14) 0.0457(5) Uani d . 1 1
H H42 0.6201 0.9101 0.4305 0.055 Uiso calc R 1 1
C C43 0.7160(3) 1.3025(2) 0.3906(2) 0.1008(10) Uani d . 1 1
H H43A 0.7582 1.3059 0.3294 0.151 Uiso calc R 1 1
H H43B 0.7449 1.3459 0.4110 0.151 Uiso calc R 1 1
H H43C 0.6195 1.3301 0.3787 0.151 Uiso calc R 1 1
C C44 0.9517(3) 0.9365(4) 0.6369(2) 0.1404(17) Uani d . 1 1
H H44A 0.9741 0.8690 0.6342 0.211 Uiso calc R 1 1
H H44B 0.9807 0.9221 0.7020 0.211 Uiso calc R 1 1
H H44C 0.9963 0.9837 0.5848 0.211 Uiso calc R 1 1
C C45 0.7174(3) 0.74947(19) 0.5971(2) 0.0951(10) Uani d . 1 1
H H45A 0.6205 0.7693 0.5954 0.143 Uiso calc R 1 1
H H45B 0.7545 0.6808 0.6559 0.143 Uiso calc R 1 1
H H45C 0.7497 0.7433 0.5372 0.143 Uiso calc R 1 1
N N1 0.74417(14) 0.95647(11) 0.13979(11) 0.0347(3) Uani d . 1 1
N N2 0.23291(15) 0.45310(11) 0.14707(11) 0.0346(3) Uani d . 1 1
N N3 0.22090(18) 0.34339(14) 0.08010(13) 0.0473(4) Uani d . 1 1
N N4 -0.16757(15) 0.51959(15) 0.17719(13) 0.0459(4) Uani d . 1 1
N N5 0.71163(17) 0.86200(13) 0.06254(12) 0.0424(4) Uani d . 1 1
N N6 0.34737(15) 1.02638(14) 0.18853(13) 0.0448(4) Uani d . 1 1
N N7 0.52898(13) 0.94731(11) 0.12455(11) 0.0341(3) Uani d . 1 1
N N8 0.02669(13) 0.42998(11) 0.13116(11) 0.0356(3) Uani d . 1 1
O O1 0.63853(11) 0.47112(9) 0.09711(10) 0.0414(3) Uani d . 1 1
O O2 0.50113(11) 0.37246(9) 0.12951(10) 0.0465(3) Uani d . 1 1
O O3 0.94075(11) 0.11664(9) 0.11219(10) 0.0419(3) Uani d . 1 1
O O4 1.06846(12) 0.22568(10) 0.03920(11) 0.0496(4) Uani d . 1 1
O O5 0.00559(12) 0.87427(10) 0.12681(12) 0.0551(4) Uani d . 1 1
O O6 0.14465(11) 0.96717(9) 0.11117(10) 0.0454(3) Uani d . 1 1
O O7 0.57081(13) 0.72676(11) 0.04089(12) 0.0598(4) Uani d . 1 1
O O9 0.44029(11) 0.61980(9) 0.10893(9) 0.0405(3) Uani d . 1 1
O O11 -0.41846(14) 0.67168(11) 0.46167(11) 0.0604(4) Uani d . 1 1
O O12 -0.30967(15) 0.47548(12) 0.61707(10) 0.0572(4) Uani d . 1 1
O O13 -0.10111(15) 0.32714(11) 0.59374(10) 0.0610(4) Uani d . 1 1
O O16 0.75361(16) 1.19234(15) 0.46839(12) 0.0706(5) Uani d . 1 1
O O17 0.80959(15) 0.98777(15) 0.62184(11) 0.0792(5) Uani d . 1 1
O O18 0.75826(17) 0.83128(13) 0.60107(11) 0.0785(5) Uani d . 1 1
H H2 0.7037(17) 0.2371(14) 0.1155(13) 0.037(5) Uiso d . 1 1
H H3 0.8806(19) 0.3583(15) 0.0733(14) 0.050(5) Uiso d . 1 1
H H3M 0.166(2) 0.3156(17) 0.0599(16) 0.061(6) Uiso d . 1 1
H H3N 0.302(3) 0.3385(17) 0.0622(17) 0.066(7) Uiso d . 1 1
H H4M -0.211(2) 0.5663(17) 0.2015(15) 0.059(6) Uiso d . 1 1
H H4N -0.212(2) 0.4963(16) 0.1498(15) 0.053(6) Uiso d . 1 1
H H5M 0.653(2) 0.8363(17) 0.0426(16) 0.060(6) Uiso d . 1 1
H H5N 0.793(2) 0.8538(16) 0.0422(15) 0.055(6) Uiso d . 1 1
H H6 0.2051(19) 0.7381(15) 0.1163(14) 0.049(5) Uiso d . 1 1
H H6M 0.312(2) 1.0579(17) 0.2223(16) 0.057(6) Uiso d . 1 1
H H6N 0.297(2) 1.0006(16) 0.1595(16) 0.059(6) Uiso d . 1 1
H H7 0.3852(18) 0.8579(14) 0.0794(14) 0.045(5) Uiso d . 1 1
H H1N 0.838(2) 0.9362(16) 0.1299(15) 0.063(6) Uiso d . 1 1
H H2N 0.322(2) 0.4371(16) 0.1377(15) 0.059(6) Uiso d . 1 1
H H9 0.521(2) 0.5624(17) 0.1033(16) 0.071(6) Uiso d . 1 1
H H4 1.023(2) 0.0568(18) 0.1101(17) 0.078(7) Uiso d . 1 1

loop_
_atom_site_aniso_label
_atom_site_aniso_U_11
_atom_site_aniso_U_22
_atom_site_aniso_U_33
_atom_site_aniso_U_12
_atom_site_aniso_U_13
_atom_site_aniso_U_23
C1 0.0219(9) 0.0276(8) 0.0337(9) -0.0027(7) 0.0002(7) -0.0160(7)
C2 0.0269(9) 0.0252(8) 0.0452(11) -0.0058(7) 0.0038(8) -0.0194(8)
C3 0.0262(9) 0.0292(9) 0.0452(11) -0.0050(7) 0.0035(8) -0.0226(8)
C4 0.0229(9) 0.0330(9) 0.0407(10) -0.0047(7) 0.0026(8) -0.0234(8)
C5 0.0221(9) 0.0285(8) 0.0427(10) -0.0023(7) 0.0028(7) -0.0185(8)
C6 0.0279(9) 0.0283(9) 0.0571(12) -0.0076(7) 0.0072(8) -0.0237(9)
C7 0.0266(9) 0.0265(8) 0.0444(11) -0.0058(7) 0.0047(8) -0.0191(8)
C8 0.0240(9) 0.0323(9) 0.0446(10) -0.0056(7) 0.0045(8) -0.0231(8)
C9 0.0265(9) 0.0347(9) 0.0327(9) -0.0075(7) 0.0044(7) -0.0150(8)
C11 0.0241(9) 0.0374(9) 0.0301(9) -0.0081(7) 0.0041(7) -0.0164(8)
C12 0.0295(9) 0.0312(8) 0.0310(9) -0.0084(7) 0.0014(7) -0.0136(7)
C13 0.0308(9) 0.0327(9) 0.0364(10) -0.0127(7) 0.0002(8) -0.0132(8)
C14 0.0428(11) 0.0383(9) 0.0440(11) -0.0165(8) 0.0100(9) -0.0237(9)
C15 0.0426(10) 0.0421(10) 0.0390(10) -0.0188(8) 0.0066(8) -0.0262(9)
C16 0.0499(12) 0.0386(10) 0.0423(11) -0.0159(9) 0.0111(9) -0.0211(9)
C17 0.0470(11) 0.0459(11) 0.0505(12) -0.0207(9) 0.0154(9) -0.0316(10)
C18 0.0502(12) 0.0553(11) 0.0358(11) -0.0284(10) 0.0087(9) -0.0255(9)
C19 0.0510(12) 0.0434(10) 0.0375(11) -0.0195(9) -0.0035(9) -0.0186(9)
C20 0.0440(11) 0.0425(10) 0.0430(11) -0.0141(8) 0.0019(9) -0.0251(9)
C21 0.0707(16) 0.0455(12) 0.0753(16) -0.0101(11) 0.0225(13) -0.0278(12)
C22 0.092(2) 0.126(2) 0.0558(16) -0.0756(19) 0.0142(14) -0.0225(16)
C23 0.0841(18) 0.0502(13) 0.0650(16) -0.0059(12) -0.0069(13) -0.0160(12)
C31 0.0240(9) 0.0303(8) 0.0342(10) -0.0056(7) 0.0047(7) -0.0139(8)
C33 0.0233(8) 0.0335(8) 0.0326(9) -0.0066(7) 0.0027(7) -0.0160(8)
C34 0.0252(9) 0.0282(8) 0.0330(9) -0.0061(7) 0.0012(7) -0.0136(7)
C35 0.0275(9) 0.0329(9) 0.0419(10) -0.0101(7) 0.0006(8) -0.0174(8)
C36 0.0316(9) 0.0381(9) 0.0458(11) -0.0058(8) -0.0011(8) -0.0249(9)
C37 0.0308(9) 0.0420(10) 0.0362(10) -0.0082(8) 0.0045(8) -0.0218(8)
C38 0.0382(10) 0.0468(10) 0.0383(11) -0.0140(8) 0.0051(8) -0.0228(9)
C39 0.0360(11) 0.0769(14) 0.0465(12) -0.0219(10) 0.0090(9) -0.0397(12)
C40 0.0325(11) 0.0889(16) 0.0326(11) -0.0085(10) 0.0018(9) -0.0315(12)
C41 0.0394(11) 0.0547(12) 0.0361(12) 0.0015(9) 0.0054(9) -0.0136(10)
C42 0.0445(11) 0.0411(10) 0.0450(12) -0.0062(8) 0.0021(9) -0.0197(9)
C43 0.133(3) 0.095(2) 0.115(3) -0.065(2) -0.005(2) -0.059(2)
C44 0.0425(16) 0.276(5) 0.071(2) -0.012(2) -0.0121(14) -0.078(3)
C45 0.100(2) 0.0458(14) 0.0776(19) 0.0059(14) 0.0209(16) -0.0027(13)
N1 0.0198(7) 0.0394(8) 0.0453(9) -0.0084(6) 0.0066(7) -0.0216(7)
N2 0.0212(8) 0.0363(8) 0.0441(9) -0.0082(6) 0.0037(7) -0.0179(7)
N3 0.0314(9) 0.0586(10) 0.0648(12) -0.0128(8) 0.0172(9) -0.0426(10)
N4 0.0233(8) 0.0692(11) 0.0641(11) -0.0107(8) 0.0064(8) -0.0490(10)
N5 0.0267(9) 0.0518(9) 0.0551(10) -0.0073(7) 0.0120(8) -0.0352(9)
N6 0.0221(8) 0.0691(11) 0.0639(11) -0.0116(7) 0.0101(8) -0.0503(10)
N7 0.0224(7) 0.0437(8) 0.0440(9) -0.0092(6) 0.0068(6) -0.0282(7)
N8 0.0250(8) 0.0471(8) 0.0424(9) -0.0108(6) 0.0062(6) -0.0281(7)
O1 0.0246(6) 0.0341(6) 0.0737(9) -0.0040(5) 0.0035(6) -0.0351(6)
O2 0.0221(6) 0.0393(7) 0.0789(10) -0.0073(5) 0.0109(6) -0.0314(7)
O3 0.0269(7) 0.0308(6) 0.0692(9) -0.0046(5) 0.0102(6) -0.0288(6)
O4 0.0303(7) 0.0490(7) 0.0849(10) -0.0152(6) 0.0240(7) -0.0457(7)
O5 0.0224(7) 0.0459(7) 0.1039(12) -0.0090(6) 0.0158(7) -0.0439(8)
O6 0.0264(7) 0.0348(6) 0.0831(10) -0.0036(5) 0.0047(6) -0.0380(7)
O7 0.0356(8) 0.0551(8) 0.1103(12) -0.0194(6) 0.0326(8) -0.0581(9)
O9 0.0280(7) 0.0311(6) 0.0629(9) -0.0035(5) 0.0092(6) -0.0275(6)
O11 0.0619(9) 0.0524(8) 0.0597(9) -0.0146(7) 0.0259(8) -0.0276(7)
O12 0.0638(9) 0.0793(10) 0.0397(8) -0.0374(8) 0.0137(7) -0.0293(7)
O13 0.0706(10) 0.0530(8) 0.0427(8) -0.0150(7) -0.0017(7) -0.0113(7)
O16 0.0699(11) 0.1080(13) 0.0700(11) -0.0428(10) 0.0050(8) -0.0602(11)
O17 0.0464(9) 0.1414(15) 0.0431(9) -0.0118(9) -0.0031(7) -0.0480(10)
O18 0.0759(12) 0.0664(10) 0.0440(9) 0.0056(9) -0.0003(8) -0.0050(8)

loop_
_atom_type_symbol
_atom_type_description
_atom_type_scat_dispersion_real
_atom_type_scat_dispersion_imag
_atom_type_scat_source
C C 0.0033 0.0016 'International Tables Vol C Tables 4.2.6.8 and 6.1.1.4'
H H 0.0000 0.0000 'International Tables Vol C Tables 4.2.6.8 and 6.1.1.4'
N N 0.0061 0.0033 'International Tables Vol C Tables 4.2.6.8 and 6.1.1.4'
O O 0.0106 0.0060 'International Tables Vol C Tables 4.2.6.8 and 6.1.1.4'

loop_
_geom_angle_atom_site_label_1
_geom_angle_atom_site_label_2
_geom_angle_atom_site_label_3
_geom_angle
O2 C1 O1 125.25(13)
O2 C1 C2 117.01(14)
O1 C1 C2 117.73(14)
C3 C2 C1 125.38(15)
C3 C2 H2 120.2(10)
C1 C2 H2 114.4(10)
C2 C3 C4 125.01(15)
C2 C3 H3 123.2(11)
C4 C3 H3 111.8(11)
O4 C4 O3 123.77(13)
O4 C4 C3 120.49(14)
O3 C4 C3 115.74(14)
O5 C5 O6 125.42(13)
O5 C5 C6 116.20(14)
O6 C5 C6 118.38(14)
C7 C6 C5 125.57(16)
C7 C6 H6 121.3(11)
C5 C6 H6 113.1(11)
C6 C7 C8 124.19(16)
C6 C7 H7 122.8(11)
C8 C7 H7 113.0(11)
O7 C8 O9 123.46(14)
O7 C8 C7 120.60(15)
O9 C8 C7 115.94(14)
N3 C9 N8 118.84(16)
N3 C9 N2 118.89(16)
N8 C9 N2 122.26(14)
N4 C11 N8 116.70(16)
N4 C11 C12 120.75(15)
N8 C11 C12 122.56(14)
C13 C12 C11 115.36(14)
C13 C12 C14 122.68(15)
C11 C12 C14 121.78(14)
C12 C13 N2 121.90(16)
C12 C13 H13 119.0
N2 C13 H13 119.0
C12 C14 C15 117.43(13)
C12 C14 H14A 107.9
C15 C14 H14A 107.9
C12 C14 H14B 107.9
C15 C14 H14B 107.9
H14A C14 H14B 107.2
C16 C15 C20 119.45(16)
C16 C15 C14 118.23(15)
C20 C15 C14 122.20(15)
C15 C16 C17 120.52(17)
C15 C16 H16 119.7
C17 C16 H16 119.7
O11 C17 C18 115.39(15)
O11 C17 C16 124.65(17)
C18 C17 C16 119.96(16)
O12 C18 C17 119.81(16)
O12 C18 C19 120.58(17)
C17 C18 C19 119.54(16)
O13 C19 C18 114.35(16)
O13 C19 C20 125.47(17)
C18 C19 C20 120.18(17)
C15 C20 C19 120.06(16)
C15 C20 H20 120.0
C19 C20 H20 120.0
O11 C21 H21A 109.5
O11 C21 H21B 109.5
H21A C21 H21B 109.5
O11 C21 H21C 109.5
H21A C21 H21C 109.5
H21B C21 H21C 109.5
O12 C22 H22A 109.5
O12 C22 H22B 109.5
H22A C22 H22B 109.5
O12 C22 H22C 109.5
H22A C22 H22C 109.5
H22B C22 H22C 109.5
O13 C23 H23A 109.5
O13 C23 H23B 109.5
H23A C23 H23B 109.5
O13 C23 H23C 109.5
H23A C23 H23C 109.5
H23B C23 H23C 109.5
N7 C31 N5 118.91(16)
N7 C31 N1 122.24(14)
N5 C31 N1 118.82(15)
N6 C33 N7 115.39(15)
N6 C33 C34 122.44(14)
N7 C33 C34 122.15(14)
C35 C34 C33 115.22(14)
C35 C34 C36 121.89(15)
C33 C34 C36 122.89(14)
C34 C35 N1 122.45(16)
C34 C35 H35 118.8
N1 C35 H35 118.8
C37 C36 C34 114.73(13)
C37 C36 H36A 108.6
C34 C36 H36A 108.6
C37 C36 H36B 108.6
C34 C36 H36B 108.6
H36A C36 H36B 107.6
C38 C37 C42 119.51(17)
C38 C37 C36 120.43(15)
C42 C37 C36 119.90(16)
C37 C38 C39 120.40(17)
C37 C38 H38 119.8
C39 C38 H38 119.8
O16 C39 C38 123.94(19)
O16 C39 C40 116.18(19)
C38 C39 C40 119.88(18)
O17 C40 C41 120.7(2)
O17 C40 C39 120.0(2)
C41 C40 C39 119.08(18)
O18 C41 C42 124.7(2)
O18 C41 C40 115.0(2)
C42 C41 C40 120.33(18)
C41 C42 C37 120.72(18)
C41 C42 H42 119.6
C37 C42 H42 119.6
O16 C43 H43A 109.5
O16 C43 H43B 109.5
H43A C43 H43B 109.5
O16 C43 H43C 109.5
H43A C43 H43C 109.5
H43B C43 H43C 109.5
O17 C44 H44A 109.5
O17 C44 H44B 109.5
H44A C44 H44B 109.5
O17 C44 H44C 109.5
H44A C44 H44C 109.5
H44B C44 H44C 109.5
O18 C45 H45A 109.5
O18 C45 H45B 109.5
H45A C45 H45B 109.5
O18 C45 H45C 109.5
H45A C45 H45C 109.5
H45B C45 H45C 109.5
C31 N1 C35 119.43(14)
C31 N1 H1N 120.9(12)
C35 N1 H1N 119.5(13)
C9 N2 C13 119.51(14)
C9 N2 H2N 119.2(13)
C13 N2 H2N 121.2(13)
C9 N3 H3M 117.1(12)
C9 N3 H3N 119.9(15)
H3M N3 H3N 121.5(19)
C11 N4 H4M 118.4(13)
C11 N4 H4N 119.5(13)
H4M N4 H4N 121.6(19)
C31 N5 H5M 119.0(12)
C31 N5 H5N 121.2(13)
H5M N5 H5N 119.0(18)
C33 N6 H6M 120.1(15)
C33 N6 H6N 117.4(12)
H6M N6 H6N 122.5(19)
C31 N7 C33 118.45(14)
C9 N8 C11 118.21(14)
C4 O3 H4 112.6(12)
C8 O9 H9 111.9(12)
C17 O11 C21 117.11(14)
C18 O12 C22 115.41(16)
C19 O13 C23 119.67(15)
C39 O16 C43 117.38(18)
C40 O17 C44 117.14(17)
C41 O18 C45 117.2(2)

loop_
_geom_bond_atom_site_label_1
_geom_bond_atom_site_label_2
_geom_bond_distance
C1 O2 1.2356(19)
C1 O1 1.2634(18)
C1 C2 1.501(2)
C2 C3 1.304(2)
C2 H2 0.921(17)
C3 C4 1.487(2)
C3 H3 0.956(19)
C4 O4 1.2190(19)
C4 O3 1.2999(19)
C5 O5 1.2348(19)
C5 O6 1.2658(19)
C5 C6 1.496(2)
C6 C7 1.300(2)
C6 H6 0.954(19)
C7 C8 1.482(2)
C7 H7 0.949(18)
C8 O7 1.2176(19)
C8 O9 1.3016(19)
C9 N3 1.329(2)
C9 N8 1.329(2)
C9 N2 1.350(2)
C11 N4 1.329(2)
C11 N8 1.3377(19)
C11 C12 1.432(2)
C12 C13 1.346(2)
C12 C14 1.502(2)
C13 N2 1.361(2)
C13 H13 0.9300
C14 C15 1.519(2)
C14 H14A 0.9700
C14 H14B 0.9700
C15 C16 1.385(2)
C15 C20 1.387(2)
C16 C17 1.391(2)
C16 H16 0.9300
C17 O11 1.371(2)
C17 C18 1.383(3)
C18 O12 1.381(2)
C18 C19 1.391(3)
C19 O13 1.367(2)
C19 C20 1.391(2)
C20 H20 0.9300
C21 O11 1.422(2)
C21 H21A 0.9600
C21 H21B 0.9600
C21 H21C 0.9600
C22 O12 1.403(3)
C22 H22A 0.9600
C22 H22B 0.9600
C22 H22C 0.9600
C23 O13 1.405(2)
C23 H23A 0.9600
C23 H23B 0.9600
C23 H23C 0.9600
C31 N7 1.3288(19)
C31 N5 1.331(2)
C31 N1 1.347(2)
C33 N6 1.327(2)
C33 N7 1.3450(19)
C33 C34 1.434(2)
C34 C35 1.344(2)
C34 C36 1.513(2)
C35 N1 1.358(2)
C35 H35 0.9300
C36 C37 1.511(2)
C36 H36A 0.9700
C36 H36B 0.9700
C37 C38 1.381(2)
C37 C42 1.382(2)
C38 C39 1.391(3)
C38 H38 0.9300
C39 O16 1.366(2)
C39 C40 1.394(3)
C40 O17 1.376(2)
C40 C41 1.394(3)
C41 O18 1.367(2)
C41 C42 1.374(3)
C42 H42 0.9300
C43 O16 1.422(3)
C43 H43A 0.9600
C43 H43B 0.9600
C43 H43C 0.9600
C44 O17 1.420(3)
C44 H44A 0.9600
C44 H44B 0.9600
C44 H44C 0.9600
C45 O18 1.426(3)
C45 H45A 0.9600
C45 H45B 0.9600
C45 H45C 0.9600
N1 H1N 0.95(2)
N2 H2N 0.90(2)
N3 H3M 0.94(2)
N3 H3N 0.85(2)
N4 H4M 0.90(2)
N4 H4N 0.88(2)
N5 H5M 0.95(2)
N5 H5N 0.86(2)
N6 H6M 0.82(2)
N6 H6N 0.97(2)
O3 H4 1.02(2)
O9 H9 1.01(2)

loop_
_geom_torsion_atom_site_label_1
_geom_torsion_atom_site_label_2
_geom_torsion_atom_site_label_3
_geom_torsion_atom_site_label_4
_geom_torsion
O2 C1 C2 C3 179.96(17)
O1 C1 C2 C3 -1.2(3)
C1 C2 C3 C4 -179.66(16)
C2 C3 C4 O4 166.26(18)
C2 C3 C4 O3 -14.3(3)
O5 C5 C6 C7 173.97(19)
O6 C5 C6 C7 -5.3(3)
C5 C6 C7 C8 -177.56(16)
C6 C7 C8 O7 166.05(19)
C6 C7 C8 O9 -14.0(3)
N4 C11 C12 C13 -175.43(16)
N8 C11 C12 C13 4.5(2)
N4 C11 C12 C14 -0.2(3)
N8 C11 C12 C14 179.74(15)
C11 C12 C13 N2 -1.2(2)
C14 C12 C13 N2 -176.41(15)
C13 C12 C14 C15 -125.77(18)
C11 C12 C14 C15 59.3(2)
C12 C14 C15 C16 -143.39(17)
C12 C14 C15 C20 40.7(2)
C20 C15 C16 C17 3.8(3)
C14 C15 C16 C17 -172.26(16)
C15 C16 C17 O11 179.86(17)
C15 C16 C17 C18 0.3(3)
O11 C17 C18 O12 -7.5(3)
C16 C17 C18 O12 172.09(16)
O11 C17 C18 C19 175.59(16)
C16 C17 C18 C19 -4.8(3)
O12 C18 C19 O13 7.7(2)
C17 C18 C19 O13 -175.49(16)
O12 C18 C19 C20 -171.56(16)
C17 C18 C19 C20 5.3(3)
C16 C15 C20 C19 -3.3(3)
C14 C15 C20 C19 172.61(16)
O13 C19 C20 C15 179.61(17)
C18 C19 C20 C15 -1.3(3)
N6 C33 C34 C35 -179.42(16)
N7 C33 C34 C35 1.9(2)
N6 C33 C34 C36 0.4(3)
N7 C33 C34 C36 -178.21(15)
C33 C34 C35 N1 -0.4(2)
C36 C34 C35 N1 179.74(15)
C35 C34 C36 C37 -38.9(2)
C33 C34 C36 C37 141.21(16)
C34 C36 C37 C38 126.38(16)
C34 C36 C37 C42 -58.2(2)
C42 C37 C38 C39 -2.2(2)
C36 C37 C38 C39 173.20(15)
C37 C38 C39 O16 -178.95(16)
C37 C38 C39 C40 0.0(2)
O16 C39 C40 O17 6.5(2)
C38 C39 C40 O17 -172.56(15)
O16 C39 C40 C41 -178.47(16)
C38 C39 C40 C41 2.5(3)
O17 C40 C41 O18 -6.2(2)
C39 C40 C41 O18 178.72(16)
O17 C40 C41 C42 172.20(16)
C39 C40 C41 C42 -2.8(3)
O18 C41 C42 C37 178.93(16)
C40 C41 C42 C37 0.7(3)
C38 C37 C42 C41 1.9(3)
C36 C37 C42 C41 -173.54(15)
N7 C31 N1 C35 2.3(2)
N5 C31 N1 C35 -175.45(15)
C34 C35 N1 C31 -1.6(2)
N3 C9 N2 C13 -175.86(15)
N8 C9 N2 C13 3.2(2)
C12 C13 N2 C9 -2.4(2)
N5 C31 N7 C33 176.95(15)
N1 C31 N7 C33 -0.8(2)
N6 C33 N7 C31 179.88(15)
C34 C33 N7 C31 -1.4(2)
N3 C9 N8 C11 179.04(16)
N2 C9 N8 C11 0.0(2)
N4 C11 N8 C9 176.00(16)
C12 C11 N8 C9 -3.9(2)
C18 C17 O11 C21 -171.92(18)
C16 C17 O11 C21 8.5(3)
C17 C18 O12 C22 95.7(2)
C19 C18 O12 C22 -87.4(2)
C18 C19 O13 C23 173.33(18)
C20 C19 O13 C23 -7.5(3)
C38 C39 O16 C43 0.1(3)
C40 C39 O16 C43 -178.9(2)
C41 C40 O17 C44 82.9(3)
C39 C40 O17 C44 -102.1(3)
C42 C41 O18 C45 -2.9(3)
C40 C41 O18 C45 175.50(18)
